data_9012508
loop_
_publ_author_name
'Marsh, R. E.'
'Schomaker, V.'

_publ_section_title
;
 Some incorrect space groups in Inorganic Chemistry, Volume 16
;
_journal_name_full 'Inorganic Chemistry'
_journal_page_first 2331
_journal_page_last 2336
_journal_paper_doi 10.1021/ic50198a064
_journal_volume 18
_journal_year 1979
_chemical_formula_structural N5C6CdS2
_chemical_formula_sum 'C6 Cd N5 S2'
_space_group_IT_number 2
_symmetry_space_group_name_Hall '-P 1'
_symmetry_space_group_name_H-M 'P -1'
_cell_angle_alpha 121.8
_cell_angle_beta 123.4
_cell_angle_gamma 83.9
_cell_length_a 12.46
_cell_length_b 9.07
_cell_length_c 7.52
_cell_formula_units_Z 2
_cell_volume 582.410
_database_code_amcsd 0012689
_exptl_crystal_density_diffrn 1.817
_cod_original_formula_sum 'N5 C6 Cd S2'
_cod_database_code 9012508
_amcsd_formula_title N5C6CdS2

loop_
_space_group_symop_operation_xyz
x,y,z
-x,-y,-z

loop_
_atom_site_aniso_label
_atom_site_aniso_U_11
_atom_site_aniso_U_22
_atom_site_aniso_U_33
_atom_site_aniso_U_12
_atom_site_aniso_U_13
_atom_site_aniso_U_23
N12 0.05489 0.03874 0.02822 0.01697 0.04679 0.03861
N34 0.08004 0.03484 0.01955 0.04040 0.04970 0.02555
N58 0.05420 0.02490 0.02524 0.03103 0.03579 0.03618
N69 0.04359 0.01711 0.01470 0.01659 0.02757 0.02069
N710 0.04982 0.02406 0.01511 0.01304 0.02011 0.02160
C12 0.05904 0.02093 0.02094 0.01697 0.03857 0.02423
C34 0.05628 0.02100 0.01865 0.02444 0.04514 0.02229
C510 0.06781 0.01892 0.03342 0.02546 0.04970 0.03354
C69 0.05559 0.02566 0.02454 0.01799 0.04097 0.03583
C711 0.04636 0.01808 0.01484 0.01735 0.02580 0.01757
C812 0.07565 0.02274 0.01498 0.00684 0.02491 0.02257
Cd1 0.04359 0.01815 0.01824 0.00836 0.02491 0.02347
Cd2 0.04290 0.02518 0.01366 0.01963 0.02618 0.02479
S12 0.04544 0.03241 0.01997 0.00304 0.03376 0.01736
S34 0.06458 0.03297 0.01518 0.01203 0.03136 0.02021

loop_
_atom_site_label
_atom_site_fract_x
_atom_site_fract_y
_atom_site_fract_z
N12 0.27290 0.38600 0.29640
N34 0.47260 0.28400 0.11580
N58 0.02830 0.26760 0.55130
N69 -0.22490 0.33110 0.24460
N710 0.56070 0.29640 0.61750
C12 0.16220 0.34460 0.19950
C34 0.40190 0.21230 -0.10340
C510 -0.09780 0.12450 0.34190
C69 -0.21300 0.20580 0.31960
C711 0.69620 0.23920 0.96250
C812 0.66030 0.37390 0.89440
Cd1 0.00000 0.50000 0.50000
Cd2 0.50000 0.50000 0.50000
S12 0.00140 0.28390 0.05440
S34 0.30420 0.11240 -0.41650

loop_
_cod_related_entry_id
_cod_related_entry_database
_cod_related_entry_code
1 AMCSD 0012689
